data_7205372
loop_
_publ_author_name
'Kim, Pil-Joo'
'Jeong, Jae-Hyeok'
'Jazbinsek, Mojca'
'Kwon, Seong-Ji'
'Yun, Hoseop'
'Kim, Jong-Taek'
'Lee, Yoon Sup'
'Baek, In-Hyung'
'Rotermund, Fabian'
'G\"unter, Peter'
'Kwon, O-Pil'

_publ_section_title
;
 Acentric nonlinear optical N-benzyl stilbazolium crystals with high
 environmental stability and enhanced molecular nonlinearity in solid
 state
;
_journal_issue 2
_journal_name_full CrystEngComm
_journal_page_first 444
_journal_paper_doi 10.1039/c0ce00456a
_journal_volume 13
_journal_year 2011
_chemical_formula_sum 'C31 H34 N2 O3 S'
_chemical_formula_weight 514.66
_chemical_name_systematic
;
4-(4-(dimethylamino)styryl)-1-(2,5-dimethylbenzyl)pyridinium
4-methylbenzenesulfonate
;
_space_group_IT_number 4
_symmetry_cell_setting monoclinic
_symmetry_space_group_name_Hall 'P 2yb'
_symmetry_space_group_name_H-M 'P 1 21 1'
_atom_sites_solution_hydrogens geom
_atom_sites_solution_primary direct
_atom_sites_solution_secondary difmap
_audit_update_record
;
2009-12-01 # Formatted by publCIF
;
_cell_angle_alpha 90.00
_cell_angle_beta 101.3468(11)
_cell_angle_gamma 90.00
_cell_formula_units_Z 2
_cell_length_a 7.6688(3)
_cell_length_b 15.1880(6)
_cell_length_c 11.8332(5)
_cell_measurement_temperature 290(1)
_cell_measurement_theta_max 24.99
_cell_measurement_theta_min 3.02
_cell_volume 1351.32(9)
_computing_structure_refinement 'SHELXL-97 (Sheldrick, 2008)'
_diffrn_ambient_temperature 290(1)
_diffrn_measured_fraction_theta_full 0.998
_diffrn_measured_fraction_theta_max 0.998
_diffrn_measurement_device_type 'Rigaku R-axis Rapid S'
_diffrn_measurement_method \w
_diffrn_radiation_monochromator graphite
_diffrn_radiation_source 'fine-focus sealed tube'
_diffrn_radiation_type MoK\a
_diffrn_radiation_wavelength 0.71073
_diffrn_reflns_av_R_equivalents 0.0286
_diffrn_reflns_av_sigmaI/netI 0.0356
_diffrn_reflns_limit_h_max 8
_diffrn_reflns_limit_h_min -9
_diffrn_reflns_limit_k_max 18
_diffrn_reflns_limit_k_min -18
_diffrn_reflns_limit_l_max 14
_diffrn_reflns_limit_l_min -14
_diffrn_reflns_number 10620
_diffrn_reflns_theta_full 24.99
_diffrn_reflns_theta_max 24.99
_diffrn_reflns_theta_min 3.02
_diffrn_standards_interval_count 0
_diffrn_standards_interval_time 0
_diffrn_standards_number 0
_exptl_absorpt_coefficient_mu 0.155
_exptl_absorpt_correction_type none
_exptl_crystal_colour red
_exptl_crystal_density_diffrn 1.265
_exptl_crystal_density_method 'not measured'
_exptl_crystal_description plate
_exptl_crystal_F_000 548
_exptl_crystal_size_max 0.45
_exptl_crystal_size_mid 0.40
_exptl_crystal_size_min 0.10
_refine_diff_density_max 0.182
_refine_diff_density_min -0.178
_refine_diff_density_rms 0.033
_refine_ls_abs_structure_details 'Flack H D (1983), Acta Cryst. A39, 876-881'
_refine_ls_abs_structure_Flack -0.05(7)
_refine_ls_extinction_coef 0.0097(18)
_refine_ls_extinction_expression Fc^*^=kFc[1+0.001xFc^2^\l^3^/sin(2\q)]^-1/4^
_refine_ls_extinction_method SHELXL
_refine_ls_goodness_of_fit_ref 1.094
_refine_ls_hydrogen_treatment constr
_refine_ls_matrix_type full
_refine_ls_number_parameters 335
_refine_ls_number_reflns 4726
_refine_ls_number_restraints 1
_refine_ls_restrained_S_all 1.094
_refine_ls_R_factor_all 0.0501
_refine_ls_R_factor_gt 0.0337
_refine_ls_shift/su_max 0.000
_refine_ls_shift/su_mean 0.000
_refine_ls_structure_factor_coef Fsqd
_refine_ls_weighting_details 'calc w=1/[\s^2^(Fo^2^)+(0.0493P)^2^+0.1019P] where P=(Fo^2^+2Fc^2^)/3'
_refine_ls_weighting_scheme calc
_refine_ls_wR_factor_gt 0.0823
_refine_ls_wR_factor_ref 0.0969
_reflns_number_gt 3866
_reflns_number_total 4726
_reflns_threshold_expression >2\s(I)
_cod_data_source_file C0CE00456A.TXT
_cod_data_source_block P-16
_cod_database_code 7205372

loop_
_symmetry_equiv_pos_as_xyz
'x, y, z'
'-x, y+1/2, -z'

loop_
_atom_site_label
_atom_site_type_symbol
_atom_site_fract_x
_atom_site_fract_y
_atom_site_fract_z
_atom_site_U_iso_or_equiv
_atom_site_adp_type
_atom_site_occupancy
_atom_site_symmetry_multiplicity
_atom_site_calc_flag
_atom_site_refinement_flags
_atom_site_disorder_assembly
_atom_site_disorder_group
S1 S 1.43740(8) 0.79691(4) 0.83642(5) 0.04822(17) Uani 1 1 d . . .
O1 O 1.5104(2) 0.86599(13) 0.77467(17) 0.0637(5) Uani 1 1 d . . .
O2 O 1.3933(3) 0.82726(13) 0.94332(16) 0.0683(6) Uani 1 1 d . . .
O3 O 1.5448(2) 0.71803(12) 0.84922(18) 0.0658(5) Uani 1 1 d . . .
N1 N 2.2004(3) 0.65298(15) 1.2922(2) 0.0625(6) Uani 1 1 d . . .
N2 N 0.8321(3) 0.52043(13) 0.91879(17) 0.0441(5) Uani 1 1 d . . .
C1 C 2.2911(5) 0.7358(2) 1.2931(4) 0.0945(12) Uani 1 1 d . . .
H1A H 2.4137 0.7286 1.3293 0.142 Uiso 1 1 calc R . .
H1B H 2.2366 0.7783 1.3352 0.142 Uiso 1 1 calc R . .
H1C H 2.2835 0.7559 1.2153 0.142 Uiso 1 1 calc R . .
C2 C 2.3009(4) 0.5793(2) 1.3502(3) 0.0729(9) Uani 1 1 d . . .
H2A H 2.4223 0.5967 1.3770 0.109 Uiso 1 1 calc R . .
H2B H 2.2966 0.5310 1.2973 0.109 Uiso 1 1 calc R . .
H2C H 2.2503 0.5614 1.4146 0.109 Uiso 1 1 calc R . .
C3 C 2.0238(3) 0.64586(17) 1.2464(2) 0.0496(6) Uani 1 1 d . . .
C4 C 1.9332(3) 0.56518(17) 1.2440(2) 0.0507(6) Uani 1 1 d . . .
H4 H 1.9941 0.5157 1.2773 0.061 Uiso 1 1 calc R . .
C5 C 1.7561(3) 0.55795(18) 1.1936(2) 0.0534(6) Uani 1 1 d . . .
H5 H 1.7002 0.5037 1.1944 0.064 Uiso 1 1 calc R . .
C6 C 1.6579(3) 0.62915(17) 1.1413(2) 0.0486(6) Uani 1 1 d . . .
C7 C 1.7444(4) 0.70847(18) 1.1452(2) 0.0580(7) Uani 1 1 d . . .
H7 H 1.6813 0.7575 1.1126 0.070 Uiso 1 1 calc R . .
C8 C 1.9212(4) 0.71822(18) 1.1954(2) 0.0585(7) Uani 1 1 d . . .
H8 H 1.9741 0.7733 1.1958 0.070 Uiso 1 1 calc R . .
C9 C 1.4719(3) 0.62170(17) 1.0838(2) 0.0499(6) Uani 1 1 d . . .
H9 H 1.4161 0.6728 1.0518 0.060 Uiso 1 1 calc R . .
C10 C 1.3743(3) 0.54812(17) 1.0730(2) 0.0503(6) Uani 1 1 d . . .
H10 H 1.4305 0.4967 1.1036 0.060 Uiso 1 1 calc R . .
C11 C 1.1889(3) 0.54158(16) 1.0177(2) 0.0449(6) Uani 1 1 d . . .
C12 C 1.0846(3) 0.61166(17) 0.9649(2) 0.0512(6) Uani 1 1 d . . .
H12 H 1.1359 0.6669 0.9623 0.061 Uiso 1 1 calc R . .
C13 C 0.9103(4) 0.60020(17) 0.9176(2) 0.0508(6) Uani 1 1 d . . .
H13 H 0.8434 0.6478 0.8839 0.061 Uiso 1 1 calc R . .
C14 C 0.9283(3) 0.45015(17) 0.9667(2) 0.0498(6) Uani 1 1 d . . .
H14 H 0.8743 0.3953 0.9665 0.060 Uiso 1 1 calc R . .
C15 C 1.1035(3) 0.45963(16) 1.0152(2) 0.0492(6) Uani 1 1 d . . .
H15 H 1.1681 0.4108 1.0474 0.059 Uiso 1 1 calc R . .
C16 C 0.6430(3) 0.50823(19) 0.8670(2) 0.0502(6) Uani 1 1 d . . .
H16A H 0.5814 0.5637 0.8697 0.060 Uiso 1 1 calc R . .
H16B H 0.5920 0.4660 0.9127 0.060 Uiso 1 1 calc R . .
C17 C 0.6116(3) 0.47651(15) 0.7435(2) 0.0414(5) Uani 1 1 d . . .
C18 C 0.4392(3) 0.45028(17) 0.6922(2) 0.0497(6) Uani 1 1 d . . .
C19 C 0.4092(3) 0.42153(19) 0.5789(2) 0.0611(7) Uani 1 1 d . . .
H19 H 0.2953 0.4038 0.5438 0.073 Uiso 1 1 calc R . .
C20 C 0.5436(4) 0.41851(17) 0.5165(2) 0.0544(7) Uani 1 1 d . . .
H20 H 0.5193 0.3986 0.4407 0.065 Uiso 1 1 calc R . .
C21 C 0.7130(3) 0.44474(17) 0.5660(2) 0.0480(6) Uani 1 1 d . . .
C22 C 0.7452(3) 0.47341(17) 0.6797(2) 0.0464(6) Uani 1 1 d . . .
H22 H 0.8595 0.4910 0.7140 0.056 Uiso 1 1 calc R . .
C23 C 0.2896(4) 0.4532(2) 0.7597(3) 0.0745(9) Uani 1 1 d . . .
H23A H 0.3353 0.4740 0.8364 0.112 Uiso 1 1 calc R . .
H23B H 0.2413 0.3952 0.7632 0.112 Uiso 1 1 calc R . .
H23C H 0.1979 0.4922 0.7220 0.112 Uiso 1 1 calc R . .
C24 C 0.8619(4) 0.4391(2) 0.4998(3) 0.0739(9) Uani 1 1 d . . .
H24A H 0.9701 0.4601 0.5473 0.111 Uiso 1 1 calc R . .
H24B H 0.8332 0.4747 0.4316 0.111 Uiso 1 1 calc R . .
H24C H 0.8770 0.3790 0.4785 0.111 Uiso 1 1 calc R . .
C31 C 0.9082(4) 0.7198(2) 0.6040(3) 0.0651(8) Uani 1 1 d . . .
C32 C 1.0682(4) 0.6852(2) 0.5879(3) 0.0788(9) Uani 1 1 d . . .
H32 H 1.0680 0.6458 0.5277 0.095 Uiso 1 1 calc R . .
C33 C 1.2285(4) 0.7072(2) 0.6583(3) 0.0658(8) Uani 1 1 d . . .
H33 H 1.3337 0.6823 0.6455 0.079 Uiso 1 1 calc R . .
C34 C 1.2320(3) 0.76625(15) 0.7476(2) 0.0443(6) Uani 1 1 d . . .
C35 C 1.0729(3) 0.8019(2) 0.7634(2) 0.0560(6) Uani 1 1 d . . .
H35 H 1.0732 0.8421 0.8227 0.067 Uiso 1 1 calc R . .
C36 C 0.9143(3) 0.7795(2) 0.6936(3) 0.0660(8) Uani 1 1 d . . .
H36 H 0.8094 0.8047 0.7065 0.079 Uiso 1 1 calc R . .
C37 C 0.7347(4) 0.6942(2) 0.5270(4) 0.1017(13) Uani 1 1 d . . .
H37A H 0.6383 0.7230 0.5529 0.153 Uiso 1 1 calc R . .
H37B H 0.7195 0.6316 0.5299 0.153 Uiso 1 1 calc R . .
H37C H 0.7361 0.7118 0.4493 0.153 Uiso 1 1 calc R . .

loop_
_atom_site_aniso_label
_atom_site_aniso_U_11
_atom_site_aniso_U_22
_atom_site_aniso_U_33
_atom_site_aniso_U_23
_atom_site_aniso_U_13
_atom_site_aniso_U_12
S1 0.0509(3) 0.0458(3) 0.0459(3) 0.0010(3) 0.0044(3) 0.0086(3)
O1 0.0662(12) 0.0585(11) 0.0642(13) 0.0050(9) 0.0072(10) -0.0126(9)
O2 0.0804(13) 0.0772(14) 0.0448(11) -0.0076(9) 0.0062(9) 0.0194(10)
O3 0.0630(12) 0.0551(11) 0.0736(14) 0.0020(10) -0.0006(10) 0.0240(9)
N1 0.0538(14) 0.0575(15) 0.0703(16) -0.0063(12) -0.0022(12) -0.0019(11)
N2 0.0482(11) 0.0474(12) 0.0369(12) -0.0028(9) 0.0090(9) 0.0053(10)
C1 0.069(2) 0.073(2) 0.131(3) -0.021(2) -0.006(2) -0.0107(18)
C2 0.0602(18) 0.081(2) 0.072(2) 0.0046(17) 0.0000(15) 0.0082(16)
C3 0.0529(15) 0.0507(15) 0.0440(15) -0.0072(12) 0.0069(12) 0.0028(12)
C4 0.0562(16) 0.0461(14) 0.0483(15) 0.0052(12) 0.0064(12) 0.0058(12)
C5 0.0565(15) 0.0495(16) 0.0535(16) 0.0037(13) 0.0090(13) -0.0031(13)
C6 0.0540(14) 0.0477(14) 0.0432(14) -0.0025(11) 0.0072(11) 0.0000(12)
C7 0.0610(17) 0.0486(16) 0.0603(17) -0.0006(13) 0.0023(13) 0.0069(13)
C8 0.0626(17) 0.0422(14) 0.0679(18) -0.0031(13) 0.0062(14) -0.0010(13)
C9 0.0569(15) 0.0498(15) 0.0419(14) 0.0017(11) 0.0074(11) 0.0059(13)
C10 0.0550(15) 0.0522(15) 0.0440(15) 0.0035(12) 0.0108(12) 0.0080(13)
C11 0.0498(14) 0.0520(15) 0.0337(13) 0.0003(11) 0.0103(11) 0.0050(12)
C12 0.0558(15) 0.0461(14) 0.0506(15) 0.0016(12) 0.0073(12) -0.0002(12)
C13 0.0598(16) 0.0469(14) 0.0441(15) 0.0010(11) 0.0062(12) 0.0074(12)
C14 0.0580(15) 0.0460(14) 0.0469(14) 0.0038(12) 0.0137(12) 0.0043(12)
C15 0.0564(15) 0.0434(14) 0.0483(15) 0.0093(11) 0.0116(12) 0.0075(12)
C16 0.0429(13) 0.0603(16) 0.0493(16) -0.0030(13) 0.0133(11) 0.0049(12)
C17 0.0429(12) 0.0397(12) 0.0416(13) 0.0048(10) 0.0089(10) 0.0058(10)
C18 0.0429(13) 0.0535(15) 0.0523(15) 0.0023(12) 0.0087(11) 0.0043(11)
C19 0.0438(14) 0.0682(18) 0.066(2) -0.0093(14) -0.0015(13) -0.0042(13)
C20 0.0634(16) 0.0552(16) 0.0407(14) -0.0041(11) 0.0008(12) 0.0067(13)
C21 0.0540(14) 0.0513(14) 0.0393(13) 0.0002(12) 0.0108(11) 0.0025(12)
C22 0.0438(13) 0.0504(14) 0.0455(15) -0.0017(11) 0.0098(11) -0.0028(11)
C23 0.0425(14) 0.100(2) 0.083(2) -0.0116(19) 0.0179(14) -0.0040(16)
C24 0.078(2) 0.096(2) 0.0553(18) -0.0126(17) 0.0299(16) -0.0092(18)
C31 0.0521(16) 0.0567(17) 0.082(2) 0.0069(16) 0.0007(14) -0.0056(14)
C32 0.0618(18) 0.079(2) 0.090(2) -0.0333(19) 0.0021(16) -0.0025(16)
C33 0.0505(16) 0.0647(18) 0.082(2) -0.0203(16) 0.0127(14) 0.0030(14)
C34 0.0451(13) 0.0427(13) 0.0468(14) 0.0037(11) 0.0136(11) 0.0039(10)
C35 0.0568(14) 0.0628(16) 0.0504(14) 0.0002(15) 0.0154(12) 0.0127(15)
C36 0.0473(14) 0.081(2) 0.0717(19) 0.0153(16) 0.0165(14) 0.0176(15)
C37 0.062(2) 0.081(2) 0.146(4) 0.008(2) -0.020(2) -0.0092(18)

loop_
_atom_type_symbol
_atom_type_description
_atom_type_scat_dispersion_real
_atom_type_scat_dispersion_imag
_atom_type_scat_source
C C 0.0033 0.0016 'International Tables Vol C Tables 4.2.6.8 and 6.1.1.4'
H H 0.0000 0.0000 'International Tables Vol C Tables 4.2.6.8 and 6.1.1.4'
O O 0.0106 0.0060 'International Tables Vol C Tables 4.2.6.8 and 6.1.1.4'
N N 0.0061 0.0033 'International Tables Vol C Tables 4.2.6.8 and 6.1.1.4'
S S 0.1246 0.1234 'International Tables Vol C Tables 4.2.6.8 and 6.1.1.4'

loop_
_geom_angle_atom_site_label_1
_geom_angle_atom_site_label_2
_geom_angle_atom_site_label_3
_geom_angle
_geom_angle_site_symmetry_1
_geom_angle_site_symmetry_3
_geom_angle_publ_flag
O3 S1 O2 113.51(12) . . ?
O3 S1 O1 112.57(12) . . ?
O2 S1 O1 112.90(12) . . ?
O3 S1 C34 105.41(11) . . ?
O2 S1 C34 105.55(12) . . ?
O1 S1 C34 106.06(11) . . ?
C3 N1 C1 121.0(2) . . ?
C3 N1 C2 121.4(2) . . ?
C1 N1 C2 117.4(2) . . ?
C13 N2 C14 120.2(2) . . ?
C13 N2 C16 120.7(2) . . ?
C14 N2 C16 119.0(2) . . ?
N1 C3 C4 121.8(2) . . ?
N1 C3 C8 122.3(2) . . ?
C4 C3 C8 115.9(2) . . ?
C5 C4 C3 121.3(2) . . ?
C4 C5 C6 122.2(2) . . ?
C7 C6 C5 116.9(2) . . ?
C7 C6 C9 120.4(2) . . ?
C5 C6 C9 122.8(2) . . ?
C6 C7 C8 122.5(3) . . ?
C7 C8 C3 121.2(3) . . ?
C10 C9 C6 125.9(2) . . ?
C9 C10 C11 125.6(2) . . ?
C12 C11 C15 116.1(2) . . ?
C12 C11 C10 125.0(2) . . ?
C15 C11 C10 118.9(2) . . ?
C13 C12 C11 121.1(2) . . ?
N2 C13 C12 120.9(2) . . ?
N2 C14 C15 120.2(2) . . ?
C14 C15 C11 121.4(2) . . ?
N2 C16 C17 113.55(18) . . ?
C22 C17 C18 119.3(2) . . ?
C22 C17 C16 122.8(2) . . ?
C18 C17 C16 117.85(19) . . ?
C19 C18 C17 118.2(2) . . ?
C19 C18 C23 121.2(2) . . ?
C17 C18 C23 120.6(2) . . ?
C20 C19 C18 121.9(2) . . ?
C21 C20 C19 120.3(2) . . ?
C20 C21 C22 118.4(2) . . ?
C20 C21 C24 120.8(2) . . ?
C22 C21 C24 120.8(2) . . ?
C17 C22 C21 121.9(2) . . ?
C32 C31 C36 117.1(3) . . ?
C32 C31 C37 121.3(3) . . ?
C36 C31 C37 121.5(3) . . ?
C31 C32 C33 122.2(3) . . ?
C34 C33 C32 119.9(3) . . ?
C35 C34 C33 118.2(2) . . ?
C35 C34 S1 121.5(2) . . ?
C33 C34 S1 120.29(18) . . ?
C36 C35 C34 121.6(3) . . ?
C35 C36 C31 121.0(3) . . ?

loop_
_geom_bond_atom_site_label_1
_geom_bond_atom_site_label_2
_geom_bond_distance
_geom_bond_site_symmetry_2
_geom_bond_publ_flag
S1 O3 1.4447(18) . ?
S1 O2 1.4476(19) . ?
S1 O1 1.4521(19) . ?
S1 C34 1.775(3) . ?
N1 C3 1.360(3) . ?
N1 C1 1.436(4) . ?
N1 C2 1.453(4) . ?
N2 C13 1.353(3) . ?
N2 C14 1.357(3) . ?
N2 C16 1.471(3) . ?
C3 C4 1.406(4) . ?
C3 C8 1.416(4) . ?
C4 C5 1.376(4) . ?
C5 C6 1.391(4) . ?
C6 C7 1.372(4) . ?
C6 C9 1.459(4) . ?
C7 C8 1.376(4) . ?
C9 C10 1.337(3) . ?
C10 C11 1.447(3) . ?
C11 C12 1.402(3) . ?
C11 C15 1.404(3) . ?
C12 C13 1.355(4) . ?
C14 C15 1.361(3) . ?
C16 C17 1.512(3) . ?
C17 C22 1.388(3) . ?
C17 C18 1.400(3) . ?
C18 C19 1.386(4) . ?
C18 C23 1.522(3) . ?
C19 C20 1.381(4) . ?
C20 C21 1.375(4) . ?
C21 C22 1.390(3) . ?
C21 C24 1.508(3) . ?
C31 C32 1.382(4) . ?
C31 C36 1.388(4) . ?
C31 C37 1.508(4) . ?
C32 C33 1.384(4) . ?
C33 C34 1.382(4) . ?
C34 C35 1.381(3) . ?
C35 C36 1.371(4) . ?

loop_
_cod_related_entry_id
_cod_related_entry_database
_cod_related_entry_code
1 ChemSpider 30653728
